data_7201269
loop_
_publ_author_name
'Reyes-Mart\'inez, Reyna'
'H\"opfl, Herbert'
'Godoy-Alc\'antar, Carolina'
'Medrano, Felipe'
'Tlahuext, Hugo'

_publ_section_title
;
 Comparative analysis of M--O, M--S and cation--\p(arene) interactions
 in the alkali metal (Na+, K+, Rb+, Cs+) bis-dithiocarbamate salts of
 N,N&#x2032;-dibenzyl-1,2-ethylenediamine
;
_journal_issue 11
_journal_name_full CrystEngComm
_journal_page_first 2417
_journal_paper_doi 10.1039/b907160a
_journal_volume 11
_journal_year 2009
_chemical_formula_moiety 'C18 H26 K2 N2 O4 S4'
_chemical_formula_sum 'C18 H26 K2 N2 O4 S4'
_chemical_formula_weight 540.85
_chemical_name_systematic
;
?
;
_space_group_IT_number 2
_symmetry_cell_setting triclinic
_symmetry_space_group_name_Hall '-P 1'
_symmetry_space_group_name_H-M 'P -1'
_atom_sites_solution_hydrogens geom
_atom_sites_solution_primary direct
_atom_sites_solution_secondary difmap
_audit_creation_method SHELXL-97
_cell_angle_alpha 101.826(2)
_cell_angle_beta 104.093(3)
_cell_angle_gamma 92.107(3)
_cell_formula_units_Z 1
_cell_length_a 6.4276(10)
_cell_length_b 8.0682(12)
_cell_length_c 12.1202(19)
_cell_measurement_reflns_used 2699
_cell_measurement_temperature 100(2)
_cell_measurement_theta_max 27.55
_cell_measurement_theta_min 2.59
_cell_volume 594.19(16)
_computing_cell_refinement 'Bruker SAINT'
_computing_data_collection 'Bruker SMART'
_computing_data_reduction 'Bruker SAINT'
_computing_molecular_graphics 'Bruker SHELXTL'
_computing_publication_material 'Bruker SHELXTL'
_computing_structure_refinement 'SHELXL-97 (Sheldrick, 1997)'
_computing_structure_solution 'SHELXS-97 (Sheldrick, 1990)'
_diffrn_ambient_temperature 100(2)
_diffrn_measured_fraction_theta_full 0.949
_diffrn_measured_fraction_theta_max 0.949
_diffrn_measurement_device_type 'CCD area detector'
_diffrn_measurement_method 'phi and omega scans'
_diffrn_radiation_monochromator graphite
_diffrn_radiation_source 'fine-focus sealed tube'
_diffrn_radiation_type MoK\a
_diffrn_radiation_wavelength 0.71073
_diffrn_reflns_av_R_equivalents 0.0167
_diffrn_reflns_av_sigmaI/netI 0.0318
_diffrn_reflns_limit_h_max 6
_diffrn_reflns_limit_h_min -7
_diffrn_reflns_limit_k_max 9
_diffrn_reflns_limit_k_min -9
_diffrn_reflns_limit_l_max 14
_diffrn_reflns_limit_l_min -10
_diffrn_reflns_number 3046
_diffrn_reflns_theta_full 25.00
_diffrn_reflns_theta_max 25.00
_diffrn_reflns_theta_min 1.78
_exptl_absorpt_coefficient_mu 0.778
_exptl_absorpt_correction_T_max 0.9263
_exptl_absorpt_correction_T_min 0.7618
_exptl_absorpt_correction_type multi-scan
_exptl_absorpt_process_details SADABS
_exptl_crystal_colour colorless
_exptl_crystal_density_diffrn 1.511
_exptl_crystal_density_method 'not measured'
_exptl_crystal_description block
_exptl_crystal_F_000 282
_exptl_crystal_size_max 0.37
_exptl_crystal_size_mid 0.24
_exptl_crystal_size_min 0.10
_refine_diff_density_max 0.478
_refine_diff_density_min -0.247
_refine_diff_density_rms 0.077
_refine_ls_extinction_method none
_refine_ls_goodness_of_fit_ref 1.120
_refine_ls_hydrogen_treatment mixed
_refine_ls_matrix_type full
_refine_ls_number_parameters 148
_refine_ls_number_reflns 1992
_refine_ls_number_restraints 6
_refine_ls_restrained_S_all 1.119
_refine_ls_R_factor_all 0.0419
_refine_ls_R_factor_gt 0.0391
_refine_ls_shift/su_max 0.001
_refine_ls_shift/su_mean 0.000
_refine_ls_structure_factor_coef Fsqd
_refine_ls_weighting_details 'calc w=1/[\s^2^(Fo^2^)+(0.0447P)^2^+0.5987P] where P=(Fo^2^+2Fc^2^)/3'
_refine_ls_weighting_scheme calc
_refine_ls_wR_factor_gt 0.0937
_refine_ls_wR_factor_ref 0.0955
_reflns_number_gt 1883
_reflns_number_total 1992
_reflns_threshold_expression >2sigma(I)
_cod_data_source_file b907160a.txt
_cod_data_source_block ebdtckm
_cod_depositor_comments
;
The following automatic conversions were performed:
'_symmetry_cell_setting' value 'Triclinic' changed to 'triclinic'
according to '/home/saulius/struct/CIF-dictionaries/cif_core.dic'
dictionary named 'cif_core.dic' version 2.4.1 from 2010-06-29.

Automatic conversion script
Id: cif_fix_enum 1527 2010-12-29 10:47:43Z saulius 
;
_cod_original_sg_symbol_H-M P-1
_cod_database_code 7201269

loop_
_symmetry_equiv_pos_as_xyz
'x, y, z'
'-x, -y, -z'

loop_
_atom_site_label
_atom_site_type_symbol
_atom_site_fract_x
_atom_site_fract_y
_atom_site_fract_z
_atom_site_U_iso_or_equiv
_atom_site_adp_type
_atom_site_occupancy
_atom_site_symmetry_multiplicity
_atom_site_calc_flag
_atom_site_refinement_flags
_atom_site_disorder_assembly
_atom_site_disorder_group
K1 K 0.41628(9) 0.81719(7) 0.58982(5) 0.01687(18) Uani 1 1 d . . .
S1 S 0.62511(10) 0.47140(8) 0.63980(6) 0.01494(19) Uani 1 1 d . . .
S2 S 1.06578(10) 0.37700(8) 0.74177(6) 0.01449(19) Uani 1 1 d . . .
N1 N 0.8217(3) 0.5490(3) 0.86456(18) 0.0104(4) Uani 1 1 d . . .
O1 O -0.0228(3) 0.7053(2) 0.53975(17) 0.0204(4) Uani 1 1 d D . .
H11 H -0.089(4) 0.636(3) 0.565(2) 0.031 Uiso 1 1 d D . .
H12 H -0.051(5) 0.671(3) 0.4670(4) 0.031 Uiso 1 1 d D . .
O2 O 0.2223(3) 0.9941(2) 0.43423(17) 0.0200(4) Uani 1 1 d D . .
H21 H 0.153(4) 0.911(2) 0.383(2) 0.030 Uiso 1 1 d D . .
H22 H 0.144(4) 1.075(2) 0.435(3) 0.030 Uiso 1 1 d D . .
C1 C 0.8368(4) 0.4713(3) 0.7573(2) 0.0118(5) Uani 1 1 d . . .
C2 C 1.0024(4) 0.5727(3) 0.9680(2) 0.0133(5) Uani 1 1 d . . .
H2A H 0.9968 0.6821 1.0215 0.016 Uiso 1 1 calc R . .
H2B H 1.1392 0.5780 0.9445 0.016 Uiso 1 1 calc R . .
C3 C 0.6226(4) 0.6157(3) 0.8852(2) 0.0119(5) Uani 1 1 d . . .
H3A H 0.6221 0.6173 0.9670 0.014 Uiso 1 1 calc R . .
H3B H 0.4993 0.5365 0.8343 0.014 Uiso 1 1 calc R . .
C4 C 0.5884(4) 0.7918(3) 0.8637(2) 0.0117(5) Uani 1 1 d . . .
C5 C 0.7509(4) 0.8983(3) 0.8506(2) 0.0128(5) Uani 1 1 d . . .
H5 H 0.9001 0.8618 0.8605 0.015 Uiso 1 1 calc R . .
C6 C 0.7114(4) 1.0595(3) 0.8306(2) 0.0151(6) Uani 1 1 d . . .
H6 H 0.8329 1.1380 0.8276 0.018 Uiso 1 1 calc R . .
C7 C 0.5100(4) 1.1176(3) 0.8255(2) 0.0173(6) Uani 1 1 d . . .
H7 H 0.4867 1.2378 0.8199 0.021 Uiso 1 1 calc R . .
C8 C 0.3462(4) 1.0124(3) 0.8388(2) 0.0185(6) Uani 1 1 d . . .
H8 H 0.2045 1.0570 0.8428 0.022 Uiso 1 1 calc R . .
C9 C 0.3856(4) 0.8507(3) 0.8575(2) 0.0153(6) Uani 1 1 d . . .
H9 H 0.2705 0.7797 0.8737 0.018 Uiso 1 1 calc R . .

loop_
_atom_site_aniso_label
_atom_site_aniso_U_11
_atom_site_aniso_U_22
_atom_site_aniso_U_33
_atom_site_aniso_U_23
_atom_site_aniso_U_13
_atom_site_aniso_U_12
K1 0.0195(3) 0.0155(3) 0.0149(3) 0.0041(2) 0.0023(2) 0.0030(2)
S1 0.0149(3) 0.0160(3) 0.0122(4) 0.0029(3) 0.0001(3) 0.0050(3)
S2 0.0117(3) 0.0152(3) 0.0172(4) 0.0038(3) 0.0046(3) 0.0035(2)
N1 0.0106(10) 0.0104(10) 0.0114(11) 0.0064(8) 0.0013(8) 0.0034(8)
O1 0.0257(11) 0.0169(10) 0.0207(11) 0.0050(8) 0.0090(9) 0.0017(8)
O2 0.0200(10) 0.0160(10) 0.0236(11) 0.0048(8) 0.0039(8) 0.0045(8)
C1 0.0136(12) 0.0075(11) 0.0160(14) 0.0066(10) 0.0039(11) 0.0004(9)
C2 0.0139(12) 0.0120(12) 0.0126(13) 0.0031(10) 0.0007(10) -0.0004(10)
C3 0.0124(12) 0.0127(12) 0.0129(13) 0.0045(10) 0.0061(10) 0.0019(10)
C4 0.0139(12) 0.0122(12) 0.0084(12) 0.0023(10) 0.0012(10) 0.0023(10)
C5 0.0113(12) 0.0156(13) 0.0109(13) 0.0019(10) 0.0025(10) 0.0011(10)
C6 0.0183(13) 0.0117(12) 0.0140(13) 0.0016(10) 0.0034(11) -0.0015(10)
C7 0.0238(14) 0.0116(13) 0.0166(14) 0.0034(11) 0.0049(12) 0.0035(11)
C8 0.0162(13) 0.0199(14) 0.0218(15) 0.0054(11) 0.0082(12) 0.0064(11)
C9 0.0150(13) 0.0170(13) 0.0179(14) 0.0064(11) 0.0089(11) 0.0037(10)

loop_
_atom_type_symbol
_atom_type_description
_atom_type_scat_dispersion_real
_atom_type_scat_dispersion_imag
_atom_type_scat_source
C C 0.0033 0.0016 'International Tables Vol C Tables 4.2.6.8 and 6.1.1.4'
H H 0.0000 0.0000 'International Tables Vol C Tables 4.2.6.8 and 6.1.1.4'
N N 0.0061 0.0033 'International Tables Vol C Tables 4.2.6.8 and 6.1.1.4'
O O 0.0106 0.0060 'International Tables Vol C Tables 4.2.6.8 and 6.1.1.4'
S S 0.1246 0.1234 'International Tables Vol C Tables 4.2.6.8 and 6.1.1.4'
K K 0.2009 0.2494 'International Tables Vol C Tables 4.2.6.8 and 6.1.1.4'

loop_
_geom_angle_atom_site_label_1
_geom_angle_atom_site_label_2
_geom_angle_atom_site_label_3
_geom_angle
_geom_angle_site_symmetry_1
_geom_angle_site_symmetry_3
_geom_angle_publ_flag
O2 K1 O1 76.00(6) . . ?
O2 K1 O2 79.23(6) . 2_676 ?
O1 K1 O2 155.19(6) . 2_676 ?
O2 K1 S1 82.56(5) . 2_666 ?
O1 K1 S1 80.14(4) . 2_666 ?
O2 K1 S1 95.41(4) 2_676 2_666 ?
O2 K1 S1 148.63(5) . . ?
O1 K1 S1 99.48(5) . . ?
O2 K1 S1 100.94(4) 2_676 . ?
S1 K1 S1 66.13(2) 2_666 . ?
O2 K1 C8 105.60(7) . . ?
O1 K1 C8 84.17(6) . . ?
O2 K1 C8 103.96(6) 2_676 . ?
S1 K1 C8 160.02(5) 2_666 . ?
S1 K1 C8 104.76(5) . . ?
O2 K1 C9 128.19(7) . . ?
O1 K1 C9 82.47(6) . . ?
O2 K1 C9 114.63(6) 2_676 . ?
S1 K1 C9 139.05(5) 2_666 . ?
S1 K1 C9 80.72(5) . . ?
C8 K1 C9 24.70(7) . . ?
O2 K1 C7 98.89(7) . . ?
O1 K1 C7 105.64(6) . . ?
O2 K1 C7 79.42(6) 2_676 . ?
S1 K1 C7 174.22(5) 2_666 . ?
S1 K1 C7 112.07(5) . . ?
C8 K1 C7 24.64(7) . . ?
C9 K1 C7 43.37(7) . . ?
O2 K1 C6 113.01(7) . . ?
O1 K1 C6 127.30(6) . . ?
O2 K1 C6 64.73(6) 2_676 . ?
S1 K1 C6 150.09(5) 2_666 . ?
S1 K1 C6 94.61(5) . . ?
C8 K1 C6 43.14(7) . . ?
C9 K1 C6 50.16(7) . . ?
C7 K1 C6 24.52(7) . . ?
O2 K1 C5 137.52(6) . . ?
O1 K1 C5 124.92(6) . . ?
O2 K1 C5 75.62(6) 2_676 . ?
S1 K1 C5 133.11(5) 2_666 . ?
S1 K1 C5 70.60(5) . . ?
C8 K1 C5 50.21(7) . . ?
C9 K1 C5 42.87(6) . . ?
C7 K1 C5 43.25(6) . . ?
C6 K1 C5 24.56(6) . . ?
O2 K1 C4 148.48(6) . . ?
O1 K1 C4 101.89(6) . . ?
O2 K1 C4 99.89(6) 2_676 . ?
S1 K1 C4 128.55(5) 2_666 . ?
S1 K1 C4 62.83(4) . . ?
C8 K1 C4 43.56(7) . . ?
C9 K1 C4 24.62(6) . . ?
C7 K1 C4 50.74(7) . . ?
C6 K1 C4 43.31(6) . . ?
C5 K1 C4 24.39(6) . . ?
C1 S1 K1 117.38(9) . 2_666 ?
C1 S1 K1 122.41(8) . . ?
K1 S1 K1 113.87(2) 2_666 . ?
C1 N1 C2 122.5(2) . . ?
C1 N1 C3 122.2(2) . . ?
C2 N1 C3 115.3(2) . . ?
K1 O2 K1 100.77(6) . 2_676 ?
N1 C1 S1 118.60(19) . . ?
N1 C1 S2 119.62(19) . . ?
S1 C1 S2 121.78(15) . . ?
N1 C2 C2 111.6(2) . 2_767 ?
N1 C3 C4 115.2(2) . . ?
C5 C4 C9 118.4(2) . . ?
C5 C4 C3 122.8(2) . . ?
C9 C4 C3 118.8(2) . . ?
C5 C4 K1 77.74(15) . . ?
C9 C4 K1 76.45(15) . . ?
C3 C4 K1 116.16(15) . . ?
C4 C5 C6 120.7(2) . . ?
C4 C5 K1 77.87(15) . . ?
C6 C5 K1 76.79(15) . . ?
C7 C6 C5 120.5(2) . . ?
C7 C6 K1 77.63(15) . . ?
C5 C6 K1 78.65(14) . . ?
C6 C7 C8 119.3(2) . . ?
C6 C7 K1 77.85(15) . . ?
C8 C7 K1 77.32(16) . . ?
C7 C8 C9 120.0(2) . . ?
C7 C8 K1 78.04(16) . . ?
C9 C8 K1 77.87(15) . . ?
C8 C9 C4 121.1(2) . . ?
C8 C9 K1 77.43(16) . . ?
C4 C9 K1 78.93(14) . . ?

loop_
_geom_bond_atom_site_label_1
_geom_bond_atom_site_label_2
_geom_bond_distance
_geom_bond_site_symmetry_2
_geom_bond_publ_flag
K1 O2 2.690(2) . ?
K1 O1 2.811(2) . ?
K1 O2 2.838(2) 2_676 ?
K1 S1 3.1898(9) 2_666 ?
K1 S1 3.2441(10) . ?
K1 C8 3.249(3) . ?
K1 C9 3.255(3) . ?
K1 C7 3.258(3) . ?
K1 C6 3.261(3) . ?
K1 C5 3.284(3) . ?
K1 C4 3.286(3) . ?
S1 C1 1.714(3) . ?
S2 C1 1.714(3) . ?
N1 C1 1.351(3) . ?
N1 C2 1.460(3) . ?
N1 C3 1.463(3) . ?
C2 C2 1.537(5) 2_767 ?
C3 C4 1.510(3) . ?
C4 C5 1.388(4) . ?
C4 C9 1.394(3) . ?
C5 C6 1.392(4) . ?
C6 C7 1.384(4) . ?
C7 C8 1.388(4) . ?
C8 C9 1.391(4) . ?

loop_
_geom_torsion_atom_site_label_1
_geom_torsion_atom_site_label_2
_geom_torsion_atom_site_label_3
_geom_torsion_atom_site_label_4
_geom_torsion
_geom_torsion_site_symmetry_1
_geom_torsion_site_symmetry_2
_geom_torsion_site_symmetry_3
_geom_torsion_site_symmetry_4
_geom_torsion_publ_flag
O2 K1 S1 C1 147.32(13) . . . . ?
O1 K1 S1 C1 -134.06(11) . . . . ?
O2 K1 S1 C1 60.11(11) 2_676 . . . ?
S1 K1 S1 C1 151.23(11) 2_666 . . . ?
C8 K1 S1 C1 -47.64(11) . . . . ?
C9 K1 S1 C1 -53.38(11) . . . . ?
C7 K1 S1 C1 -22.80(12) . . . . ?
C6 K1 S1 C1 -5.02(11) . . . . ?
C5 K1 S1 C1 -10.25(11) . . . . ?
C4 K1 S1 C1 -35.48(11) . . . . ?
K1 K1 S1 C1 86.22(11) 2_676 . . . ?
O2 K1 S1 K1 -3.91(9) . . . 2_666 ?
O1 K1 S1 K1 74.71(5) . . . 2_666 ?
O2 K1 S1 K1 -91.12(5) 2_676 . . 2_666 ?
S1 K1 S1 K1 0.0 2_666 . . 2_666 ?
C8 K1 S1 K1 161.13(5) . . . 2_666 ?
C9 K1 S1 K1 155.39(5) . . . 2_666 ?
C7 K1 S1 K1 -174.03(6) . . . 2_666 ?
C6 K1 S1 K1 -156.25(5) . . . 2_666 ?
C5 K1 S1 K1 -161.48(5) . . . 2_666 ?
C4 K1 S1 K1 173.29(5) . . . 2_666 ?
K1 K1 S1 K1 -65.01(4) 2_676 . . 2_666 ?
O1 K1 O2 K1 -178.63(7) . . . 2_676 ?
O2 K1 O2 K1 0.0 2_676 . . 2_676 ?
S1 K1 O2 K1 -96.99(5) 2_666 . . 2_676 ?
S1 K1 O2 K1 -93.38(9) . . . 2_676 ?
C8 K1 O2 K1 101.64(7) . . . 2_676 ?
C9 K1 O2 K1 112.97(8) . . . 2_676 ?
C7 K1 O2 K1 77.36(7) . . . 2_676 ?
C6 K1 O2 K1 56.43(8) . . . 2_676 ?
C5 K1 O2 K1 54.41(11) . . . 2_676 ?
C4 K1 O2 K1 91.39(12) . . . 2_676 ?
C2 N1 C1 S1 -172.76(17) . . . . ?
C3 N1 C1 S1 7.2(3) . . . . ?
C2 N1 C1 S2 6.7(3) . . . . ?
C3 N1 C1 S2 -173.30(17) . . . . ?
K1 S1 C1 N1 -157.79(16) 2_666 . . . ?
K1 S1 C1 N1 51.9(2) . . . . ?
K1 S1 C1 S2 22.72(18) 2_666 . . . ?
K1 S1 C1 S2 -127.57(12) . . . . ?
C1 N1 C2 C2 -93.6(3) . . . 2_767 ?
C3 N1 C2 C2 86.4(3) . . . 2_767 ?
C1 N1 C3 C4 -84.1(3) . . . . ?
C2 N1 C3 C4 95.8(3) . . . . ?
N1 C3 C4 C5 -13.6(3) . . . . ?
N1 C3 C4 C9 166.8(2) . . . . ?
N1 C3 C4 K1 78.4(2) . . . . ?
O2 K1 C4 C5 -79.62(19) . . . . ?
O1 K1 C4 C5 -162.18(14) . . . . ?
O2 K1 C4 C5 5.87(15) 2_676 . . . ?
S1 K1 C4 C5 111.02(14) 2_666 . . . ?
S1 K1 C4 C5 103.17(15) . . . . ?
C8 K1 C4 C5 -94.03(17) . . . . ?
C9 K1 C4 C5 -123.6(2) . . . . ?
C7 K1 C4 C5 -61.60(15) . . . . ?
C6 K1 C4 C5 -29.38(14) . . . . ?
K1 K1 C4 C5 -19.88(17) 2_676 . . . ?
O2 K1 C4 C9 43.9(2) . . . . ?
O1 K1 C4 C9 -38.62(15) . . . . ?
O2 K1 C4 C9 129.44(15) 2_676 . . . ?
S1 K1 C4 C9 -125.41(14) 2_666 . . . ?
S1 K1 C4 C9 -133.27(15) . . . . ?
C8 K1 C4 C9 29.54(14) . . . . ?
C7 K1 C4 C9 61.96(15) . . . . ?
C6 K1 C4 C9 94.18(16) . . . . ?
C5 K1 C4 C9 123.6(2) . . . . ?
K1 K1 C4 C9 103.68(14) 2_676 . . . ?
O2 K1 C4 C3 159.65(15) . . . . ?
O1 K1 C4 C3 77.09(17) . . . . ?
O2 K1 C4 C3 -114.85(16) 2_676 . . . ?
S1 K1 C4 C3 -9.71(19) 2_666 . . . ?
S1 K1 C4 C3 -17.56(14) . . . . ?
C8 K1 C4 C3 145.2(2) . . . . ?
C9 K1 C4 C3 115.7(2) . . . . ?
C7 K1 C4 C3 177.7(2) . . . . ?
C6 K1 C4 C3 -150.1(2) . . . . ?
C5 K1 C4 C3 -120.7(2) . . . . ?
K1 K1 C4 C3 -140.61(14) 2_676 . . . ?
C9 C4 C5 C6 -0.6(4) . . . . ?
C3 C4 C5 C6 179.8(2) . . . . ?
K1 C4 C5 C6 66.5(2) . . . . ?
C9 C4 C5 K1 -67.0(2) . . . . ?
C3 C4 C5 K1 113.4(2) . . . . ?
O2 K1 C5 C4 130.42(15) . . . . ?
O1 K1 C5 C4 21.42(17) . . . . ?
O2 K1 C5 C4 -174.03(16) 2_676 . . . ?
S1 K1 C5 C4 -90.14(15) 2_666 . . . ?
S1 K1 C5 C4 -66.69(14) . . . . ?
C8 K1 C5 C4 63.46(15) . . . . ?
C9 K1 C5 C4 30.67(14) . . . . ?
C7 K1 C5 C4 96.21(17) . . . . ?
C6 K1 C5 C4 125.9(2) . . . . ?
K1 K1 C5 C4 164.33(14) 2_676 . . . ?
O2 K1 C5 C6 4.49(19) . . . . ?
O1 K1 C5 C6 -104.51(15) . . . . ?
O2 K1 C5 C6 60.04(15) 2_676 . . . ?
S1 K1 C5 C6 143.93(13) 2_666 . . . ?
S1 K1 C5 C6 167.38(15) . . . . ?
C8 K1 C5 C6 -62.47(15) . . . . ?
C9 K1 C5 C6 -95.26(17) . . . . ?
C7 K1 C5 C6 -29.72(14) . . . . ?
C4 K1 C5 C6 -125.9(2) . . . . ?
K1 K1 C5 C6 38.40(15) 2_676 . . . ?
C4 C5 C6 C7 1.1(4) . . . . ?
K1 C5 C6 C7 68.2(2) . . . . ?
C4 C5 C6 K1 -67.0(2) . . . . ?
O2 K1 C6 C7 58.22(17) . . . . ?
O1 K1 C6 C7 -31.38(18) . . . . ?
O2 K1 C6 C7 123.07(17) 2_676 . . . ?
S1 K1 C6 C7 175.38(13) 2_666 . . . ?
S1 K1 C6 C7 -137.00(15) . . . . ?
C8 K1 C6 C7 -30.28(15) . . . . ?
C9 K1 C6 C7 -63.13(16) . . . . ?
C5 K1 C6 C7 -125.1(2) . . . . ?
C4 K1 C6 C7 -95.89(17) . . . . ?
K1 K1 C6 C7 91.30(15) 2_676 . . . ?
O2 K1 C6 C5 -176.71(14) . . . . ?
O1 K1 C6 C5 93.68(16) . . . . ?
O2 K1 C6 C5 -111.86(16) 2_676 . . . ?
S1 K1 C6 C5 -59.56(19) 2_666 . . . ?
S1 K1 C6 C5 -11.93(15) . . . . ?
C8 K1 C6 C5 94.78(17) . . . . ?
C9 K1 C6 C5 61.93(15) . . . . ?
C7 K1 C6 C5 125.1(2) . . . . ?
C4 K1 C6 C5 29.18(14) . . . . ?
K1 K1 C6 C5 -143.64(15) 2_676 . . . ?
C5 C6 C7 C8 -1.0(4) . . . . ?
K1 C6 C7 C8 67.8(2) . . . . ?
C5 C6 C7 K1 -68.7(2) . . . . ?
O2 K1 C7 C6 -127.63(15) . . . . ?
O1 K1 C7 C6 154.52(15) . . . . ?
O2 K1 C7 C6 -50.43(15) 2_676 . . . ?
S1 K1 C7 C6 47.18(16) . . . . ?
C8 K1 C7 C6 124.2(2) . . . . ?
C9 K1 C7 C6 94.16(18) . . . . ?
C5 K1 C7 C6 29.77(14) . . . . ?
C4 K1 C7 C6 61.79(15) . . . . ?
K1 K1 C7 C6 -87.93(15) 2_676 . . . ?
O2 K1 C7 C8 108.16(17) . . . . ?
O1 K1 C7 C8 30.31(18) . . . . ?
O2 K1 C7 C8 -174.64(17) 2_676 . . . ?
S1 K1 C7 C8 -77.02(17) . . . . ?
C9 K1 C7 C8 -30.05(15) . . . . ?
C6 K1 C7 C8 -124.2(2) . . . . ?
C5 K1 C7 C8 -94.44(18) . . . . ?
C4 K1 C7 C8 -62.42(16) . . . . ?
K1 K1 C7 C8 147.87(16) 2_676 . . . ?
C6 C7 C8 C9 0.2(4) . . . . ?
K1 C7 C8 C9 68.3(2) . . . . ?
C6 C7 C8 K1 -68.0(2) . . . . ?
O2 K1 C8 C7 -77.07(17) . . . . ?
O1 K1 C8 C7 -150.75(17) . . . . ?
O2 K1 C8 C7 5.43(17) 2_676 . . . ?
S1 K1 C8 C7 170.94(14) 2_666 . . . ?
S1 K1 C8 C7 110.95(16) . . . . ?
C9 K1 C8 C7 124.6(2) . . . . ?
C6 K1 C8 C7 30.13(15) . . . . ?
C5 K1 C8 C7 62.75(16) . . . . ?
C4 K1 C8 C7 95.17(18) . . . . ?
K1 K1 C8 C7 -34.29(17) 2_676 . . . ?
O2 K1 C8 C9 158.32(15) . . . . ?
O1 K1 C8 C9 84.64(15) . . . . ?
O2 K1 C8 C9 -119.18(15) 2_676 . . . ?
S1 K1 C8 C9 46.3(3) 2_666 . . . ?
S1 K1 C8 C9 -13.66(16) . . . . ?
C7 K1 C8 C9 -124.6(2) . . . . ?
C6 K1 C8 C9 -94.48(18) . . . . ?
C5 K1 C8 C9 -61.86(15) . . . . ?
C4 K1 C8 C9 -29.44(14) . . . . ?
K1 K1 C8 C9 -158.90(14) 2_676 . . . ?
C7 C8 C9 C4 0.3(4) . . . . ?
K1 C8 C9 C4 68.7(2) . . . . ?
C7 C8 C9 K1 -68.4(2) . . . . ?
C5 C4 C9 C8 -0.1(4) . . . . ?
C3 C4 C9 C8 179.5(2) . . . . ?
K1 C4 C9 C8 -67.9(2) . . . . ?
C5 C4 C9 K1 67.8(2) . . . . ?
C3 C4 C9 K1 -112.6(2) . . . . ?
O2 K1 C9 C8 -26.91(18) . . . . ?
O1 K1 C9 C8 -92.43(16) . . . . ?
O2 K1 C9 C8 68.78(16) 2_676 . . . ?
S1 K1 C9 C8 -157.85(13) 2_666 . . . ?
S1 K1 C9 C8 166.63(16) . . . . ?
C7 K1 C9 C8 29.98(15) . . . . ?
C6 K1 C9 C8 62.60(16) . . . . ?
C5 K1 C9 C8 95.22(17) . . . . ?
C4 K1 C9 C8 125.6(2) . . . . ?
K1 K1 C9 C8 27.18(18) 2_676 . . . ?
O2 K1 C9 C4 -152.51(13) . . . . ?
O1 K1 C9 C4 141.97(15) . . . . ?
O2 K1 C9 C4 -56.83(16) 2_676 . . . ?
S1 K1 C9 C4 76.55(16) 2_666 . . . ?
S1 K1 C9 C4 41.02(14) . . . . ?
C8 K1 C9 C4 -125.6(2) . . . . ?
C7 K1 C9 C4 -95.62(17) . . . . ?
C6 K1 C9 C4 -63.00(15) . . . . ?
C5 K1 C9 C4 -30.38(14) . . . . ?
K1 K1 C9 C4 -98.43(15) 2_676 . . . ?
